data_1544003
loop_
_publ_author_name
'M\'arquez, Irene R'
'Fuentes, Noelia'
'Cruz, Carlos M.'
'Puente-Mu\~noz, Virginia'
'Sotorrios, Lia'
'Marcos, M. Luisa'
'Choquesillo-Lazarte, Duane'
'Biel, Blanca'
'Crovetto, Luis'
'G\'omez-Bengoa, Enrique'
'Gonz\'alez, M Teresa'
'Martin, Ruben'
'Cuerva, Juan M.'
'Campa\~na, Araceli G'

_publ_section_title
;
 Versatile synthesis and enlargement of functionalized distorted
 heptagon-containing nanographenes.
;
_journal_issue 2
_journal_name_full 'Chemical science'
_journal_page_first 1068
_journal_page_last 1074
_journal_paper_doi 10.1039/c6sc02895k
_journal_volume 8
_journal_year 2017
_chemical_formula_moiety 'C45 H24 O5'
_chemical_formula_sum 'C46 H22 Cl2 O5'
_chemical_formula_weight 725.53
_space_group_crystal_system triclinic
_space_group_IT_number 2
_space_group_name_Hall '-P 1'
_space_group_name_H-M_alt 'P -1'
_symmetry_space_group_name_Hall '-P 1'
_symmetry_space_group_name_H-M 'P -1'
_atom_sites_solution_hydrogens geom
_audit_creation_date 2016-06-15
_audit_creation_method
;
Olex2 1.2
(compiled 2016.02.19 svn.r3266 for OlexSys, GUI svn.r5155)
;
_audit_update_record
;
2016-06-15 deposited with the CCDC.
2016-08-31 downloaded from the CCDC.
;
_cell_angle_alpha 116.004(15)
_cell_angle_beta 114.439(13)
_cell_angle_gamma 91.219(14)
_cell_formula_units_Z 2
_cell_length_a 11.664(2)
_cell_length_b 12.471(2)
_cell_length_c 13.809(3)
_cell_measurement_reflns_used 1303
_cell_measurement_temperature 100(2)
_cell_measurement_theta_max 63.00
_cell_measurement_theta_min 4.04
_cell_volume 1592.4(6)
_computing_cell_refinement 'Bruker Apex3, 2016'
_computing_data_collection 'Bruker Apex3, 2016'
_computing_data_reduction 'SAINT v8.34A (Bruker, 2013)'
_computing_molecular_graphics 'Olex2 (Dolomanov et al., 2009)'
_computing_publication_material 'Olex2 (Dolomanov et al., 2009)'
_computing_structure_refinement 'XL (Sheldrick, 2008)'
_computing_structure_solution 'XS (Sheldrick, 2008)'
_diffrn_ambient_temperature 100.0
_diffrn_measured_fraction_theta_full 0.992
_diffrn_measured_fraction_theta_max 0.992
_diffrn_measurement_device_type 'Bruker D8 Venture'
_diffrn_measurement_method '\f and \w scans'
_diffrn_radiation_monochromator multilayer
_diffrn_radiation_type CuK\a
_diffrn_radiation_wavelength 1.54178
_diffrn_reflns_av_R_equivalents 0.1897
_diffrn_reflns_av_unetI/netI 0.1312
_diffrn_reflns_Laue_measured_fraction_full 0.992
_diffrn_reflns_Laue_measured_fraction_max 0.992
_diffrn_reflns_limit_h_max 13
_diffrn_reflns_limit_h_min -11
_diffrn_reflns_limit_k_max 14
_diffrn_reflns_limit_k_min -14
_diffrn_reflns_limit_l_max 16
_diffrn_reflns_limit_l_min -16
_diffrn_reflns_number 31508
_diffrn_reflns_point_group_measured_fraction_full 0.992
_diffrn_reflns_point_group_measured_fraction_max 0.992
_diffrn_reflns_theta_full 66.594
_diffrn_reflns_theta_max 66.593
_diffrn_reflns_theta_min 4.037
_diffrn_source 'high brilliance microfocus sealed tube'
_diffrn_standards_number 0
_exptl_absorpt_coefficient_mu 2.280
_exptl_absorpt_correction_T_max 0.7528
_exptl_absorpt_correction_T_min 0.6198
_exptl_absorpt_correction_type multi-scan
_exptl_absorpt_process_details
;
SADABS-2014/3 (Bruker,2014/3) was used for absorption correction.
wR2(int) was 0.1003 before and 0.0814 after correction.
The Ratio of minimum to maximum transmission is 0.8233.
The \l/2 correction factor is Not present.
;
_exptl_crystal_colour orange
_exptl_crystal_density_diffrn 1.513
_exptl_crystal_description plate
_exptl_crystal_F_000 744
_exptl_crystal_size_max 0.1
_exptl_crystal_size_mid 0.08
_exptl_crystal_size_min 0.06
_refine_diff_density_max 0.234
_refine_diff_density_min -0.232
_refine_diff_density_rms 0.058
_refine_ls_extinction_coef 0.0013(3)
_refine_ls_extinction_expression Fc^*^=kFc[1+0.001xFc^2^\l^3^/sin(2\q)]^-1/4^
_refine_ls_extinction_method 'SHELXL-2014/7 (Sheldrick 2014'
_refine_ls_goodness_of_fit_ref 0.925
_refine_ls_hydrogen_treatment constr
_refine_ls_matrix_type full
_refine_ls_number_parameters 454
_refine_ls_number_reflns 5577
_refine_ls_number_restraints 0
_refine_ls_restrained_S_all 0.925
_refine_ls_R_factor_all 0.1575
_refine_ls_R_factor_gt 0.0718
_refine_ls_shift/su_max 0.000
_refine_ls_shift/su_mean 0.000
_refine_ls_structure_factor_coef Fsqd
_refine_ls_weighting_details 'w=1/[\s^2^(Fo^2^)+(0.0826P)^2^] where P=(Fo^2^+2Fc^2^)/3'
_refine_ls_weighting_scheme calc
_refine_ls_wR_factor_gt 0.1540
_refine_ls_wR_factor_ref 0.1814
_reflns_Friedel_coverage 0.000
_reflns_number_gt 2607
_reflns_number_total 5577
_reflns_threshold_expression 'I > 2\s(I)'
_cod_data_source_file c6sc02895k2.cif
_cod_data_source_block 6b
_cod_depositor_comments
;Adding full bibliography for 1544001--1544004.cif.

 Adding full bibliography for 1544001--1544004.cif.
;
_cod_original_cell_volume 1592.3(6)
_cod_database_code 1544003
_shelx_space_group_comment
;
The symmetry employed for this shelxl refinement is uniquely defined
by the following loop, which should always be used as a source of
symmetry information in preference to the above space-group names.
They are only intended as comments.
;
_shelx_estimated_absorpt_t_max 0.875
_shelx_estimated_absorpt_t_min 0.804
_olex2_refinement_description
;
1. Fixed Uiso
 At 1.2 times of:
  All C(H) groups
 At 1.5 times of:
  All C(H,H,H) groups
2.a Aromatic/amide H refined with riding coordinates:
 C9(H9), C10(H10), C11(H11), C12(H12), C15(H15), C16(H16), C17(H17), C18(H18),
 C25(H25), C34(H34), C40(H40), C41(H41), C42(H42), C43(H43), C48(H48), C49(H49),
  C50(H50), C51(H51)
2.b Idealised Me refined as rotating group:
 C28(H28A,H28B,H28C), C33(H33A,H33B,H33C)
;
_shelx_shelxl_version_number 2014/7
_olex2_submission_special_instructions 'No special instructions were received'

loop_
_space_group_symop_operation_xyz
'x, y, z'
'-x, -y, -z'

loop_
_atom_site_label
_atom_site_type_symbol
_atom_site_fract_x
_atom_site_fract_y
_atom_site_fract_z
_atom_site_U_iso_or_equiv
_atom_site_adp_type
_atom_site_occupancy
_atom_site_site_symmetry_order
_atom_site_calc_flag
_atom_site_refinement_flags_posn
O1 O 0.1354(3) 0.0472(3) 0.4205(3) 0.0547(9) Uani 1 1 d .
C2 C 0.0955(4) 0.1354(4) 0.4155(4) 0.0461(12) Uani 1 1 d .
C3 C 0.0494(4) 0.2167(4) 0.4998(4) 0.0374(11) Uani 1 1 d .
C4 C 0.0769(4) 0.3462(3) 0.5478(4) 0.0362(11) Uani 1 1 d .
C5 C 0.1752(4) 0.4154(3) 0.5412(4) 0.0358(10) Uani 1 1 d .
C6 C 0.1852(4) 0.3795(4) 0.4355(4) 0.0360(11) Uani 1 1 d .
C8 C 0.0621(4) 0.1526(4) 0.3077(4) 0.0436(12) Uani 1 1 d .
C9 C -0.0330(5) 0.1615(4) 0.5225(4) 0.0438(12) Uani 1 1 d .
H9 H -0.0494 0.0749 0.4905 0.053 Uiso 1 1 calc R
C10 C -0.0925(5) 0.2271(4) 0.5898(4) 0.0460(12) Uani 1 1 d .
H10 H -0.1457 0.1876 0.6074 0.055 Uiso 1 1 calc R
C11 C -0.0719(4) 0.3533(4) 0.6311(4) 0.0417(11) Uani 1 1 d .
H11 H -0.1149 0.4003 0.6742 0.050 Uiso 1 1 calc R
C12 C 0.0107(4) 0.4106(4) 0.6098(4) 0.0364(11) Uani 1 1 d .
H12 H 0.0226 0.4966 0.6383 0.044 Uiso 1 1 calc R
C13 C 0.2531(4) 0.5344(3) 0.6461(4) 0.0325(10) Uani 1 1 d .
C14 C 0.2809(4) 0.5709(4) 0.7699(4) 0.0354(10) Uani 1 1 d .
C15 C 0.2850(4) 0.4827(4) 0.8097(4) 0.0389(11) Uani 1 1 d .
H15 H 0.2622 0.3977 0.7518 0.047 Uiso 1 1 calc R
C16 C 0.3207(5) 0.5166(4) 0.9281(4) 0.0462(12) Uani 1 1 d .
H16 H 0.3233 0.4558 0.9523 0.055 Uiso 1 1 calc R
C17 C 0.3536(5) 0.6420(4) 1.0146(4) 0.0452(12) Uani 1 1 d .
H17 H 0.3770 0.6661 1.0971 0.054 Uiso 1 1 calc R
C18 C 0.3520(4) 0.7300(4) 0.9794(4) 0.0387(11) Uani 1 1 d .
H18 H 0.3740 0.8143 1.0388 0.046 Uiso 1 1 calc R
C19 C 0.3185(4) 0.6988(4) 0.8581(4) 0.0369(11) Uani 1 1 d .
C20 C 0.3300(4) 0.7878(3) 0.8212(4) 0.0350(10) Uani 1 1 d .
C21 C 0.3336(4) 0.7500(3) 0.7110(4) 0.0353(10) Uani 1 1 d .
C22 C 0.3036(4) 0.6214(3) 0.6275(4) 0.0334(10) Uani 1 1 d .
C23 C 0.3461(4) 0.9224(4) 0.8981(4) 0.0392(11) Uani 1 1 d .
O24 O 0.3527(3) 0.9666(2) 0.9997(3) 0.0431(8) Uani 1 1 d .
C25 C 0.3453(4) 1.0002(4) 0.8446(4) 0.0383(11) Uani 1 1 d .
H25 H 0.3346 1.0811 0.8823 0.046 Uiso 1 1 calc R
C26 C 0.3590(4) 0.9619(4) 0.7440(4) 0.0378(11) Uani 1 1 d .
O27 O 0.3474(3) 1.0241(2) 0.6816(2) 0.0405(8) Uani 1 1 d .
C28 C 0.3161(5) 1.1406(3) 0.7275(4) 0.0457(12) Uani 1 1 d .
H28A H 0.3074 1.1752 0.6741 0.069 Uiso 1 1 calc GR
H28B H 0.3855 1.1970 0.8102 0.069 Uiso 1 1 calc GR
H28C H 0.2339 1.1293 0.7297 0.069 Uiso 1 1 calc GR
C29 C 0.3734(4) 0.8370(3) 0.6827(3) 0.0339(10) Uani 1 1 d .
C30 C 0.4244(4) 0.8002(3) 0.6026(3) 0.0334(10) Uani 1 1 d .
C31 C 0.5179(4) 0.8846(3) 0.6054(4) 0.0367(11) Uani 1 1 d .
O32 O 0.5813(3) 0.9889(2) 0.7153(2) 0.0409(8) Uani 1 1 d .
C33 C 0.6824(5) 1.0732(4) 0.7299(4) 0.0428(12) Uani 1 1 d .
H33A H 0.6441 1.1038 0.6722 0.064 Uiso 1 1 calc GR
H33B H 0.7472 1.0301 0.7140 0.064 Uiso 1 1 calc GR
H33C H 0.7242 1.1426 0.8135 0.064 Uiso 1 1 calc GR
C34 C 0.5418(4) 0.8518(4) 0.5109(4) 0.0377(11) Uani 1 1 d .
H34 H 0.6005 0.9088 0.5141 0.045 Uiso 1 1 calc R
C35 C 0.4801(5) 0.7311(4) 0.4040(4) 0.0420(11) Uani 1 1 d .
O36 O 0.4837(4) 0.7122(3) 0.3097(3) 0.0590(10) Uani 1 1 d .
C37 C 0.4168(4) 0.6335(4) 0.4142(4) 0.0352(10) Uani 1 1 d .
C38 C 0.3915(4) 0.6704(3) 0.5122(4) 0.0340(10) Uani 1 1 d .
C39 C 0.3825(4) 0.5031(4) 0.3263(3) 0.0348(10) Uani 1 1 d .
C40 C 0.4157(4) 0.4598(4) 0.2300(4) 0.0392(11) Uani 1 1 d .
H40 H 0.4526 0.5169 0.2163 0.047 Uiso 1 1 calc R
C41 C 0.3946(4) 0.3356(4) 0.1567(4) 0.0406(11) Uani 1 1 d .
H41 H 0.4141 0.3073 0.0906 0.049 Uiso 1 1 calc R
C42 C 0.3446(4) 0.2507(4) 0.1783(4) 0.0414(11) Uani 1 1 d .
H42 H 0.3351 0.1653 0.1299 0.050 Uiso 1 1 calc R
C43 C 0.3095(4) 0.2896(4) 0.2684(4) 0.0386(11) Uani 1 1 d .
H43 H 0.2768 0.2307 0.2827 0.046 Uiso 1 1 calc R
C44 C 0.3204(4) 0.4167(3) 0.3418(4) 0.0343(10) Uani 1 1 d .
C45 C 0.2769(4) 0.4566(4) 0.4321(4) 0.0342(10) Uani 1 1 d .
C46 C 0.3224(4) 0.5824(3) 0.5225(3) 0.0313(10) Uani 1 1 d .
C47 C 0.0906(4) 0.2693(4) 0.3180(4) 0.0373(11) Uani 1 1 d .
C48 C 0.0345(4) 0.2786(4) 0.2127(4) 0.0417(11) Uani 1 1 d .
H48 H 0.0505 0.3563 0.2175 0.050 Uiso 1 1 calc R
C49 C -0.0457(5) 0.1745(4) 0.0988(4) 0.0510(13) Uani 1 1 d .
H49 H -0.0860 0.1830 0.0279 0.061 Uiso 1 1 calc R
C50 C -0.0662(5) 0.0612(4) 0.0892(4) 0.0516(14) Uani 1 1 d .
H50 H -0.1174 -0.0094 0.0115 0.062 Uiso 1 1 calc R
C51 C -0.0126(5) 0.0495(4) 0.1927(4) 0.0505(13) Uani 1 1 d .
H51 H -0.0265 -0.0294 0.1857 0.061 Uiso 1 1 calc R

loop_
_atom_site_aniso_label
_atom_site_aniso_U_11
_atom_site_aniso_U_22
_atom_site_aniso_U_33
_atom_site_aniso_U_23
_atom_site_aniso_U_13
_atom_site_aniso_U_12
O1 0.064(2) 0.0354(18) 0.076(2) 0.0235(17) 0.046(2) 0.0208(17)
C2 0.037(3) 0.032(3) 0.057(3) 0.009(2) 0.027(2) 0.003(2)
C3 0.042(3) 0.027(2) 0.038(2) 0.011(2) 0.020(2) 0.006(2)
C4 0.043(3) 0.027(2) 0.036(2) 0.0131(19) 0.020(2) 0.009(2)
C5 0.044(3) 0.027(2) 0.039(3) 0.013(2) 0.025(2) 0.012(2)
C6 0.039(3) 0.032(2) 0.039(3) 0.015(2) 0.022(2) 0.014(2)
C8 0.043(3) 0.033(2) 0.046(3) 0.004(2) 0.030(2) 0.009(2)
C9 0.047(3) 0.026(2) 0.051(3) 0.012(2) 0.024(2) 0.011(2)
C10 0.044(3) 0.044(3) 0.047(3) 0.020(2) 0.023(2) 0.009(2)
C11 0.048(3) 0.030(2) 0.046(3) 0.013(2) 0.027(2) 0.010(2)
C12 0.042(3) 0.034(2) 0.035(2) 0.015(2) 0.020(2) 0.014(2)
C13 0.034(3) 0.031(2) 0.028(2) 0.0090(19) 0.017(2) 0.0098(19)
C14 0.036(3) 0.031(2) 0.038(2) 0.012(2) 0.022(2) 0.008(2)
C15 0.039(3) 0.037(2) 0.038(3) 0.013(2) 0.022(2) 0.008(2)
C16 0.056(3) 0.048(3) 0.044(3) 0.025(2) 0.028(3) 0.014(2)
C17 0.053(3) 0.045(3) 0.030(2) 0.011(2) 0.022(2) 0.007(2)
C18 0.041(3) 0.045(3) 0.031(2) 0.015(2) 0.021(2) 0.011(2)
C19 0.038(3) 0.034(2) 0.035(2) 0.011(2) 0.021(2) 0.007(2)
C20 0.031(3) 0.028(2) 0.039(3) 0.009(2) 0.019(2) 0.0045(19)
C21 0.035(3) 0.031(2) 0.039(3) 0.014(2) 0.021(2) 0.010(2)
C22 0.041(3) 0.028(2) 0.028(2) 0.0099(18) 0.018(2) 0.0095(19)
C23 0.043(3) 0.033(2) 0.038(3) 0.009(2) 0.025(2) 0.012(2)
O24 0.052(2) 0.0346(17) 0.0374(18) 0.0064(14) 0.0287(16) 0.0090(15)
C25 0.039(3) 0.027(2) 0.040(3) 0.009(2) 0.019(2) 0.009(2)
C26 0.044(3) 0.030(2) 0.034(2) 0.009(2) 0.021(2) 0.005(2)
O27 0.051(2) 0.0295(15) 0.0434(18) 0.0138(14) 0.0282(16) 0.0159(14)
C28 0.057(3) 0.023(2) 0.055(3) 0.012(2) 0.032(3) 0.017(2)
C29 0.037(3) 0.034(2) 0.028(2) 0.0111(19) 0.017(2) 0.006(2)
C30 0.037(3) 0.033(2) 0.030(2) 0.0149(19) 0.015(2) 0.010(2)
C31 0.044(3) 0.028(2) 0.034(2) 0.012(2) 0.018(2) 0.008(2)
O32 0.046(2) 0.0297(16) 0.0367(17) 0.0052(14) 0.0229(15) 0.0013(14)
C33 0.050(3) 0.029(2) 0.042(3) 0.009(2) 0.024(2) -0.001(2)
C34 0.047(3) 0.028(2) 0.042(3) 0.010(2) 0.031(2) 0.009(2)
C35 0.048(3) 0.042(3) 0.039(3) 0.017(2) 0.025(2) 0.013(2)
O36 0.098(3) 0.0424(19) 0.0423(19) 0.0143(16) 0.045(2) 0.0104(18)
C37 0.037(3) 0.035(2) 0.033(2) 0.015(2) 0.018(2) 0.012(2)
C38 0.037(3) 0.031(2) 0.031(2) 0.0099(19) 0.018(2) 0.014(2)
C39 0.040(3) 0.031(2) 0.028(2) 0.0065(19) 0.019(2) 0.011(2)
C40 0.036(3) 0.045(3) 0.035(2) 0.015(2) 0.019(2) 0.014(2)
C41 0.052(3) 0.036(3) 0.038(3) 0.012(2) 0.032(2) 0.017(2)
C42 0.040(3) 0.031(2) 0.036(3) 0.004(2) 0.016(2) 0.009(2)
C43 0.046(3) 0.031(2) 0.036(2) 0.010(2) 0.024(2) 0.013(2)
C44 0.040(3) 0.029(2) 0.029(2) 0.0104(19) 0.017(2) 0.011(2)
C45 0.041(3) 0.030(2) 0.031(2) 0.0132(19) 0.019(2) 0.011(2)
C46 0.034(3) 0.025(2) 0.029(2) 0.0082(18) 0.0144(19) 0.0089(18)
C47 0.038(3) 0.033(2) 0.034(2) 0.009(2) 0.021(2) 0.008(2)
C48 0.039(3) 0.040(3) 0.033(2) 0.005(2) 0.020(2) 0.014(2)
C49 0.034(3) 0.056(3) 0.035(3) 0.002(2) 0.015(2) 0.006(2)
C50 0.034(3) 0.043(3) 0.042(3) -0.009(2) 0.020(2) -0.002(2)
C51 0.050(3) 0.039(3) 0.047(3) 0.002(2) 0.031(3) 0.003(2)

loop_
_atom_type_symbol
_atom_type_description
_atom_type_scat_dispersion_real
_atom_type_scat_dispersion_imag
_atom_type_scat_source
C C 0.0181 0.0091 'International Tables Vol C Tables 4.2.6.8 and 6.1.1.4'
H H 0.0000 0.0000 'International Tables Vol C Tables 4.2.6.8 and 6.1.1.4'
O O 0.0492 0.0322 'International Tables Vol C Tables 4.2.6.8 and 6.1.1.4'
Cl Cl 0.3639 0.7018 'International Tables Vol C Tables 4.2.6.8 and 6.1.1.4'

loop_
_geom_angle_atom_site_label_1
_geom_angle_atom_site_label_2
_geom_angle_atom_site_label_3
_geom_angle
O1 C2 C3 123.1(4)
O1 C2 C8 121.8(4)
C3 C2 C8 113.8(4)
C4 C3 C2 122.4(4)
C9 C3 C2 117.5(4)
C9 C3 C4 119.8(4)
C3 C4 C5 123.8(4)
C12 C4 C3 117.0(4)
C12 C4 C5 119.1(4)
C6 C5 C4 123.2(4)
C6 C5 C13 118.4(4)
C13 C5 C4 117.8(4)
C5 C6 C45 120.7(4)
C5 C6 C47 120.9(4)
C45 C6 C47 118.0(4)
C47 C8 C2 122.9(4)
C51 C8 C2 116.8(4)
C51 C8 C47 119.9(5)
C3 C9 H9 118.6
C3 C9 C10 122.7(4)
C10 C9 H9 118.6
C9 C10 H10 121.2
C9 C10 C11 117.7(4)
C11 C10 H10 121.2
C10 C11 H11 119.7
C12 C11 C10 120.5(4)
C12 C11 H11 119.7
C4 C12 H12 119.0
C11 C12 C4 122.1(4)
C11 C12 H12 119.0
C14 C13 C5 124.7(4)
C22 C13 C5 118.4(4)
C22 C13 C14 116.9(4)
C15 C14 C13 121.3(4)
C15 C14 C19 118.7(4)
C19 C14 C13 119.7(4)
C14 C15 H15 119.0
C16 C15 C14 121.9(4)
C16 C15 H15 119.0
C15 C16 H16 120.1
C15 C16 C17 119.7(4)
C17 C16 H16 120.1
C16 C17 H17 120.0
C18 C17 C16 119.9(4)
C18 C17 H17 120.0
C17 C18 H18 118.9
C17 C18 C19 122.1(4)
C19 C18 H18 118.9
C14 C19 C20 118.7(4)
C18 C19 C14 117.6(4)
C18 C19 C20 123.6(4)
C19 C20 C23 123.4(4)
C21 C20 C19 119.4(3)
C21 C20 C23 117.1(4)
C20 C21 C22 119.4(4)
C20 C21 C29 121.6(4)
C29 C21 C22 119.0(4)
C13 C22 C21 120.6(4)
C13 C22 C46 119.8(4)
C46 C22 C21 119.6(4)
O24 C23 C20 122.6(4)
O24 C23 C25 120.0(4)
C25 C23 C20 117.2(4)
C23 C25 H25 118.9
C26 C25 C23 122.3(4)
C26 C25 H25 118.9
C25 C26 O27 126.1(4)
C25 C26 C29 120.0(4)
O27 C26 C29 113.5(3)
C26 O27 C28 116.7(3)
O27 C28 H28A 109.5
O27 C28 H28B 109.5
O27 C28 H28C 109.5
H28A C28 H28B 109.5
H28A C28 H28C 109.5
H28B C28 H28C 109.5
C21 C29 C26 116.8(4)
C30 C29 C21 119.1(4)
C30 C29 C26 124.1(4)
C29 C30 C31 123.7(4)
C29 C30 C38 120.0(4)
C38 C30 C31 116.2(4)
O32 C31 C30 112.6(4)
C34 C31 C30 121.1(4)
C34 C31 O32 126.0(4)
C31 O32 C33 116.6(3)
O32 C33 H33A 109.5
O32 C33 H33B 109.5
O32 C33 H33C 109.5
H33A C33 H33B 109.5
H33A C33 H33C 109.5
H33B C33 H33C 109.5
C31 C34 H34 119.4
C31 C34 C35 121.2(4)
C35 C34 H34 119.4
C34 C35 C37 117.8(4)
O36 C35 C34 119.2(4)
O36 C35 C37 123.0(4)
C38 C37 C35 117.9(4)
C38 C37 C39 119.5(4)
C39 C37 C35 122.6(4)
C37 C38 C30 121.3(4)
C37 C38 C46 120.7(4)
C46 C38 C30 117.8(4)
C40 C39 C37 121.6(4)
C40 C39 C44 119.4(4)
C44 C39 C37 118.9(4)
C39 C40 H40 119.9
C41 C40 C39 120.2(4)
C41 C40 H40 119.9
C40 C41 H41 119.7
C40 C41 C42 120.6(4)
C42 C41 H41 119.7
C41 C42 H42 119.8
C43 C42 C41 120.3(4)
C43 C42 H42 119.8
C42 C43 H43 119.2
C42 C43 C44 121.6(4)
C44 C43 H43 119.2
C39 C44 C43 117.4(4)
C39 C44 C45 121.2(3)
C43 C44 C45 121.4(4)
C44 C45 C6 125.3(4)
C46 C45 C6 117.1(4)
C46 C45 C44 117.5(4)
C22 C46 C38 119.7(3)
C45 C46 C22 119.3(4)
C45 C46 C38 120.9(4)
C8 C47 C6 122.7(4)
C48 C47 C6 119.1(4)
C48 C47 C8 118.0(4)
C47 C48 H48 119.6
C47 C48 C49 120.8(4)
C49 C48 H48 119.6
C48 C49 H49 119.8
C50 C49 C48 120.5(5)
C50 C49 H49 119.8
C49 C50 H50 120.1
C49 C50 C51 119.9(4)
C51 C50 H50 120.1
C8 C51 H51 119.7
C50 C51 C8 120.7(5)
C50 C51 H51 119.7

loop_
_geom_bond_atom_site_label_1
_geom_bond_atom_site_label_2
_geom_bond_distance
O1 C2 1.222(5)
C2 C3 1.476(6)
C2 C8 1.489(6)
C3 C4 1.418(5)
C3 C9 1.381(6)
C4 C5 1.477(6)
C4 C12 1.395(6)
C5 C6 1.384(5)
C5 C13 1.447(5)
C6 C45 1.451(6)
C6 C47 1.496(6)
C8 C47 1.417(6)
C8 C51 1.397(6)
C9 H9 0.9500
C9 C10 1.380(6)
C10 H10 0.9500
C10 C11 1.394(6)
C11 H11 0.9500
C11 C12 1.384(6)
C12 H12 0.9500
C13 C14 1.445(5)
C13 C22 1.390(5)
C14 C15 1.423(6)
C14 C19 1.430(5)
C15 H15 0.9500
C15 C16 1.361(6)
C16 H16 0.9500
C16 C17 1.406(6)
C17 H17 0.9500
C17 C18 1.378(6)
C18 H18 0.9500
C18 C19 1.412(5)
C19 C20 1.432(6)
C20 C21 1.403(5)
C20 C23 1.496(5)
C21 C22 1.430(5)
C21 C29 1.430(5)
C22 C46 1.427(5)
C23 O24 1.229(4)
C23 C25 1.453(6)
C25 H25 0.9500
C25 C26 1.337(6)
C26 O27 1.363(5)
C26 C29 1.465(5)
O27 C28 1.432(4)
C28 H28A 0.9800
C28 H28B 0.9800
C28 H28C 0.9800
C29 C30 1.379(5)
C30 C31 1.475(6)
C30 C38 1.460(5)
C31 O32 1.357(4)
C31 C34 1.337(5)
O32 C33 1.448(5)
C33 H33A 0.9800
C33 H33B 0.9800
C33 H33C 0.9800
C34 H34 0.9500
C34 C35 1.445(6)
C35 O36 1.237(5)
C35 C37 1.499(6)
C37 C38 1.386(5)
C37 C39 1.455(5)
C38 C46 1.438(6)
C39 C40 1.420(5)
C39 C44 1.423(6)
C40 H40 0.9500
C40 C41 1.373(5)
C41 H41 0.9500
C41 C42 1.394(6)
C42 H42 0.9500
C42 C43 1.361(6)
C43 H43 0.9500
C43 C44 1.425(5)
C44 C45 1.433(5)
C45 C46 1.415(5)
C47 C48 1.386(6)
C48 H48 0.9500
C48 C49 1.405(6)
C49 H49 0.9500
C49 C50 1.367(6)
C50 H50 0.9500
C50 C51 1.378(7)
C51 H51 0.9500

loop_
_smtbx_masks_void_nr
_smtbx_masks_void_average_x
_smtbx_masks_void_average_y
_smtbx_masks_void_average_z
_smtbx_masks_void_volume
_smtbx_masks_void_count_electrons
1 0.000 0.500 1.000 198.2 64.4
